data_4103393
loop_
_publ_author_name
'Atsushi Kobayashi'
'Masa-aki Dosen'
'Mee Chang'
'Kiyohiko Nakajima'
'Shin-ichiro Noro'
'Masako Kato'

_publ_contact_author_email akoba@sci.hokudai.ac.jp
_publ_contact_author_fax +81-11-706-3447
_publ_contact_author_name 'Atsushi Kobayashi'
_publ_contact_author_phone +81-11-706-3819
_publ_section_title
;
 Synthesis of Metal-Hydrazone Complexes and Vapochromic Behavior of Their
 Hydrogen-Bonded Proton-Transfer Assemblies
;
_journal_name_full 'Journal of the American Chemical Society'
_journal_page_first 15286
_journal_page_last 15298
_journal_paper_doi 10.1021/ja1063444
_journal_volume 132
_journal_year 2010
_chemical_formula_moiety 'C13 H13 Cl2 N3 O4 Pd S '
_chemical_formula_sum 'C13 H13 Cl2 N3 O4 Pd S'
_chemical_formula_weight 484.63
_space_group_IT_number 2
_symmetry_cell_setting triclinic
_symmetry_Int_Tables_number 2
_symmetry_space_group_name_Hall '-P 1'
_symmetry_space_group_name_H-M 'P -1'
_audit_creation_date 2010-06-03
_audit_creation_method 'by CrystalStructure 3.8'
_cell_angle_alpha 86.455(8)
_cell_angle_beta 87.410(9)
_cell_angle_gamma 82.196(8)
_cell_formula_units_Z 2
_cell_length_a 8.645(3)
_cell_length_b 9.574(3)
_cell_length_c 9.938(3)
_cell_measurement_reflns_used 2578
_cell_measurement_temperature 150.1
_cell_measurement_theta_max 27.5
_cell_measurement_theta_min 3.1
_cell_volume 812.8(5)
_computing_cell_refinement CrystalClear
_computing_data_collection CrystalClear
_computing_data_reduction CrystalStructure
_computing_publication_material 'CrystalStructure 3.8'
_computing_structure_refinement SHELXL
_computing_structure_solution SHELXS97
_diffrn_ambient_temperature 150.1
_diffrn_detector_area_resol_mean 7.31
_diffrn_measured_fraction_theta_full 0.975
_diffrn_measured_fraction_theta_max 0.975
_diffrn_measurement_device_type 'Rigaku Mercury'
_diffrn_measurement_method \w
_diffrn_radiation_type 'Mo K\a'
_diffrn_radiation_wavelength 0.71070
_diffrn_reflns_av_R_equivalents 0.017
_diffrn_reflns_limit_h_max 11
_diffrn_reflns_limit_h_min -10
_diffrn_reflns_limit_k_max 11
_diffrn_reflns_limit_k_min -12
_diffrn_reflns_limit_l_max 12
_diffrn_reflns_limit_l_min -12
_diffrn_reflns_number 6612
_diffrn_reflns_theta_full 27.48
_diffrn_reflns_theta_max 27.48
_exptl_absorpt_coefficient_mu 1.623
_exptl_absorpt_correction_T_max 0.784
_exptl_absorpt_correction_T_min 0.618
_exptl_absorpt_correction_type numerical
_exptl_absorpt_process_details
;
    Higashi, T. (1999). Program for Absorption Correction.
    Rigaku Corporation, Tokyo, Japan.
;
_exptl_crystal_colour yellow
_exptl_crystal_density_diffrn 1.980
_exptl_crystal_density_method 'not measured'
_exptl_crystal_description platelet
_exptl_crystal_F_000 480.00
_exptl_crystal_size_max 0.60
_exptl_crystal_size_mid 0.15
_exptl_crystal_size_min 0.15
_refine_diff_density_max 1.57
_refine_diff_density_min -0.58
_refine_ls_extinction_method none
_refine_ls_goodness_of_fit_ref 1.091
_refine_ls_number_parameters 222
_refine_ls_number_reflns 3647
_refine_ls_R_factor_gt 0.0365
_refine_ls_shift/su_max 0.0000
_refine_ls_structure_factor_coef Fsqd
_refine_ls_weighting_details 'w = 1/[\s^2^(Fo^2^)+(0.0289P)^2^+1.8327P] where P=(Fo^2^+2Fc^2^)/3'
_refine_ls_weighting_scheme calc
_refine_ls_wR_factor_ref 0.0814
_reflns_number_gt 3394
_reflns_number_total 3647
_reflns_threshold_expression F^2^>2.0\s(F^2^)
_cod_data_source_file ja1063444_si_002.cif
_cod_data_source_block '__complex1H_[PdCl(Hmtbhp)](ClO4)'
_cod_original_formula_sum 'C13 H13 Cl2 N3 O4 Pd S '
_cod_database_code 4103393

loop_
_symmetry_equiv_pos_site_id
_symmetry_equiv_pos_as_xyz
1 +X,+Y,+Z
2 -X,-Y,-Z

loop_
_atom_site_label
_atom_site_type_symbol
_atom_site_fract_x
_atom_site_fract_y
_atom_site_fract_z
_atom_site_U_iso_or_equiv
_atom_site_adp_type
_atom_site_occupancy
_atom_site_symmetry_multiplicity
_atom_site_calc_flag
_atom_site_refinement_flags
Pd(1) Pd 0.10902(3) 0.86639(3) 0.09435(3) 0.01791(8) Uani 1.00 1 d .
Cl(1) Cl 0.21496(10) 1.00195(9) 0.23829(9) 0.02539(18) Uani 1.00 1 d .
Cl(2) Cl 0.29203(10) 0.48015(9) 0.22993(9) 0.02445(18) Uani 1.00 1 d .
S(1) S 0.30084(10) 0.91765(8) -0.05289(9) 0.01909(16) Uani 1.00 1 d .
O(1) O 0.1512(3) 0.5294(3) 0.3024(3) 0.0453(8) Uani 1.00 1 d .
O(2) O 0.2698(3) 0.5057(3) 0.0853(3) 0.0405(7) Uani 1.00 1 d .
O(3) O 0.4155(4) 0.5477(5) 0.2679(3) 0.0713(12) Uani 1.00 1 d .
O(4) O 0.3200(4) 0.3300(3) 0.2563(3) 0.0565(10) Uani 1.00 1 d .
N(1) N 0.0150(3) 0.7416(2) -0.0262(2) 0.0171(5) Uani 1.00 1 d .
N(2) N -0.1042(3) 0.6827(3) 0.0422(3) 0.0260(6) Uani 1.00 1 d .
N(3) N -0.0611(3) 0.8066(2) 0.2265(2) 0.0176(5) Uani 1.00 1 d .
C(1) C 0.2770(3) 0.8485(3) -0.2122(3) 0.0186(6) Uani 1.00 1 d .
C(2) C 0.3801(4) 0.8890(3) -0.3129(3) 0.0240(7) Uani 1.00 1 d .
C(3) C 0.3760(4) 0.8423(4) -0.4420(3) 0.0270(7) Uani 1.00 1 d .
C(4) C 0.2693(4) 0.7555(4) -0.4704(3) 0.0287(8) Uani 1.00 1 d .
C(5) C 0.1669(4) 0.7145(3) -0.3706(3) 0.0244(7) Uani 1.00 1 d .
C(6) C 0.1663(3) 0.7598(3) -0.2392(3) 0.0201(6) Uani 1.00 1 d .
C(7) C 0.0481(4) 0.7095(3) -0.1474(3) 0.0226(7) Uani 1.00 1 d .
C(8) C -0.1396(3) 0.7125(3) 0.1739(3) 0.0198(6) Uani 1.00 1 d .
C(9) C -0.2528(4) 0.6478(3) 0.2492(3) 0.0256(7) Uani 1.00 1 d .
C(10) C -0.2791(4) 0.6794(4) 0.3819(4) 0.0299(8) Uani 1.00 1 d .
C(11) C -0.1948(4) 0.7746(4) 0.4363(3) 0.0294(8) Uani 1.00 1 d .
C(12) C -0.0880(4) 0.8371(3) 0.3568(3) 0.0239(7) Uani 1.00 1 d .
C(13) C 0.4679(4) 0.7967(4) 0.0063(3) 0.0254(7) Uani 1.00 1 d .
H(1) H 0.4520 0.9450 -0.2870 0.021 Uiso 1.00 1 c R
H(2) H 0.4410 0.8710 -0.4990 0.011 Uiso 1.00 1 c R
H(3) H 0.2610 0.7260 -0.5440 0.028 Uiso 1.00 1 c R
H(4) H 0.0950 0.6590 -0.3930 0.034 Uiso 1.00 1 c R
H(5) H -0.0170 0.6290 -0.1880 0.033 Uiso 1.00 1 c R
H(6) H -0.3070 0.5870 0.2120 0.020 Uiso 1.00 1 c R
H(7) H -0.3430 0.6350 0.4340 0.024 Uiso 1.00 1 c R
H(8) H -0.2050 0.7980 0.5110 0.031 Uiso 1.00 1 c R
H(9) H -0.0260 0.9070 0.3890 0.025 Uiso 1.00 1 c R
H(10) H 0.4320 0.7040 0.0130 0.045 Uiso 1.00 1 c R
H(11) H 0.5450 0.8130 -0.0500 0.038 Uiso 1.00 1 c R
H(12) H 0.4820 0.8250 0.0980 0.029 Uiso 1.00 1 c R
H(13) H -0.142(5) 0.627(4) -0.002(4) 0.036(12) Uiso 1.00 1 c .

loop_
_atom_site_aniso_label
_atom_site_aniso_U_11
_atom_site_aniso_U_22
_atom_site_aniso_U_33
_atom_site_aniso_U_12
_atom_site_aniso_U_13
_atom_site_aniso_U_23
Pd(1) 0.01718(14) 0.01794(14) 0.01910(14) -0.00329(9) -0.00148(10) -0.00237(9)
Cl(1) 0.0287(4) 0.0252(4) 0.0243(4) -0.0076(3) -0.0030(3) -0.0072(3)
Cl(2) 0.0219(4) 0.0261(4) 0.0261(4) -0.0036(3) -0.0041(3) -0.0050(3)
S(1) 0.0196(3) 0.0183(3) 0.0204(4) -0.0056(3) -0.0006(3) -0.0021(3)
O(1) 0.0262(14) 0.0475(18) 0.061(2) -0.0001(13) 0.0048(14) -0.0116(16)
O(2) 0.0561(19) 0.0388(16) 0.0307(15) -0.0203(14) -0.0150(14) 0.0071(12)
O(3) 0.053(2) 0.134(3) 0.043(2) -0.061(2) 0.0017(17) -0.026(2)
O(4) 0.084(2) 0.0336(16) 0.0420(19) 0.0182(17) 0.0146(18) 0.0066(14)
N(1) 0.0145(12) 0.0172(13) 0.0202(14) -0.0051(10) 0.0004(10) -0.0000(10)
N(2) 0.0248(15) 0.0343(17) 0.0233(16) -0.0173(13) 0.0012(12) -0.0076(13)
N(3) 0.0136(12) 0.0187(13) 0.0203(14) -0.0015(10) -0.0040(10) 0.0008(10)
C(1) 0.0186(15) 0.0172(15) 0.0194(16) 0.0007(12) -0.0015(12) -0.0020(12)
C(2) 0.0229(17) 0.0245(17) 0.0248(18) -0.0050(14) -0.0006(14) 0.0001(14)
C(3) 0.0232(17) 0.0332(19) 0.0228(18) -0.0006(15) 0.0055(14) 0.0015(15)
C(4) 0.034(2) 0.0310(19) 0.0207(18) 0.0012(16) -0.0025(15) -0.0070(14)
C(5) 0.0251(17) 0.0256(17) 0.0236(18) -0.0041(14) -0.0044(14) -0.0049(14)
C(6) 0.0201(16) 0.0185(15) 0.0214(17) -0.0008(12) -0.0018(13) -0.0017(12)
C(7) 0.0216(16) 0.0250(17) 0.0221(17) -0.0048(13) -0.0032(13) -0.0037(13)
C(8) 0.0154(15) 0.0215(16) 0.0224(17) -0.0008(12) -0.0037(13) -0.0009(13)
C(9) 0.0194(16) 0.0267(18) 0.031(2) -0.0056(14) -0.0009(14) -0.0015(15)
C(10) 0.0216(17) 0.034(2) 0.032(2) -0.0030(15) 0.0063(15) 0.0065(16)
C(11) 0.0290(19) 0.035(2) 0.0226(18) 0.0023(16) -0.0009(15) -0.0019(15)
C(12) 0.0221(17) 0.0262(17) 0.0222(17) 0.0010(14) -0.0017(14) -0.0013(14)
C(13) 0.0171(16) 0.0315(18) 0.0278(19) -0.0031(14) -0.0041(14) -0.0001(15)

loop_
_atom_type_symbol
_atom_type_description
_atom_type_scat_dispersion_real
_atom_type_scat_dispersion_imag
_atom_type_scat_source
C C 0.003 0.002
;
International Tables for Crystallography
(1992, Vol. C, Tables 4.2.6.8 and 6.1.1.4)
;
H H 0.000 0.000
;
International Tables for Crystallography
(1992, Vol. C, Table 6.1.1.4)
;
Cl Cl 0.148 0.159
;
International Tables for Crystallography
(1992, Vol. C, Tables 4.2.6.8 and 6.1.1.4)
;
N N 0.006 0.003
;
International Tables for Crystallography
(1992, Vol. C, Tables 4.2.6.8 and 6.1.1.4)
;
O O 0.011 0.006
;
International Tables for Crystallography
(1992, Vol. C, Tables 4.2.6.8 and 6.1.1.4)
;
Pd Pd -0.999 1.007
;
International Tables for Crystallography
(1992, Vol. C, Tables 4.2.6.8 and 6.1.1.4)
;
S S 0.125 0.123
;
International Tables for Crystallography
(1992, Vol. C, Tables 4.2.6.8 and 6.1.1.4)
;

loop_
_geom_angle_atom_site_label_1
_geom_angle_atom_site_label_2
_geom_angle_atom_site_label_3
_geom_angle
_geom_angle_publ_flag
Cl(1) Pd(1) S(1) 85.67(3) yes
Cl(1) Pd(1) N(1) 177.75(8) yes
Cl(1) Pd(1) N(3) 96.46(8) yes
S(1) Pd(1) N(1) 95.97(8) yes
S(1) Pd(1) N(3) 176.40(7) yes
N(1) Pd(1) N(3) 81.83(11) yes
O(1) Cl(2) O(2) 109.55(18) yes
O(1) Cl(2) O(3) 110.8(2) yes
O(1) Cl(2) O(4) 106.9(2) yes
O(2) Cl(2) O(3) 109.9(2) yes
O(2) Cl(2) O(4) 107.08(18) yes
O(3) Cl(2) O(4) 112.4(2) yes
Pd(1) S(1) C(1) 110.34(11) yes
Pd(1) S(1) C(13) 102.33(12) yes
C(1) S(1) C(13) 100.28(16) yes
Pd(1) N(1) N(2) 110.1(2) yes
Pd(1) N(1) C(7) 131.7(2) yes
N(2) N(1) C(7) 118.2(3) yes
N(1) N(2) C(8) 119.4(3) yes
Pd(1) N(3) C(8) 111.3(2) yes
Pd(1) N(3) C(12) 128.5(2) yes
C(8) N(3) C(12) 119.7(2) yes
S(1) C(1) C(2) 113.9(2) yes
S(1) C(1) C(6) 125.5(2) yes
C(2) C(1) C(6) 120.5(3) yes
C(1) C(2) C(3) 120.4(3) yes
C(2) C(3) C(4) 120.1(3) yes
C(3) C(4) C(5) 119.8(3) yes
C(4) C(5) C(6) 122.0(3) yes
C(1) C(6) C(5) 117.2(3) yes
C(1) C(6) C(7) 128.0(3) yes
C(5) C(6) C(7) 114.8(3) yes
N(1) C(7) C(6) 127.9(3) yes
N(2) C(8) N(3) 117.1(3) yes
N(2) C(8) C(9) 121.1(3) yes
N(3) C(8) C(9) 121.8(3) yes
C(8) C(9) C(10) 118.0(3) yes
C(9) C(10) C(11) 119.8(3) yes
C(10) C(11) C(12) 119.6(3) yes
N(3) C(12) C(11) 121.1(3) yes
N(1) N(2) H(13) 113(3) no
C(8) N(2) H(13) 127(3) no
C(1) C(2) H(1) 115.7 no
C(3) C(2) H(1) 123.9 no
C(2) C(3) H(2) 116.0 no
C(4) C(3) H(2) 123.9 no
C(3) C(4) H(3) 124.3 no
C(5) C(4) H(3) 115.9 no
C(4) C(5) H(4) 118.0 no
C(6) C(5) H(4) 120.0 no
N(1) C(7) H(5) 117.0 no
C(6) C(7) H(5) 115.1 no
C(8) C(9) H(6) 121.0 no
C(10) C(9) H(6) 121.0 no
C(9) C(10) H(7) 120.4 no
C(11) C(10) H(7) 119.6 no
C(10) C(11) H(8) 124.9 no
C(12) C(11) H(8) 115.6 no
N(3) C(12) H(9) 115.5 no
C(11) C(12) H(9) 123.4 no
S(1) C(13) H(10) 104.8 no
S(1) C(13) H(11) 104.8 no
S(1) C(13) H(12) 104.2 no
H(10) C(13) H(11) 120.1 no
H(10) C(13) H(12) 108.5 no
H(11) C(13) H(12) 112.9 no

loop_
_geom_bond_atom_site_label_1
_geom_bond_atom_site_label_2
_geom_bond_distance
_geom_bond_publ_flag
Pd(1) Cl(1) 2.2891(9) yes
Pd(1) S(1) 2.2460(9) yes
Pd(1) N(1) 2.013(2) yes
Pd(1) N(3) 2.044(2) yes
Cl(2) O(1) 1.425(3) yes
Cl(2) O(2) 1.460(3) yes
Cl(2) O(3) 1.398(4) yes
Cl(2) O(4) 1.435(3) yes
S(1) C(1) 1.784(3) yes
S(1) C(13) 1.819(3) yes
N(1) N(2) 1.374(4) yes
N(1) C(7) 1.273(4) yes
N(2) C(8) 1.369(4) yes
N(3) C(8) 1.343(4) yes
N(3) C(12) 1.347(4) yes
C(1) C(2) 1.383(4) yes
C(1) C(6) 1.407(5) yes
C(2) C(3) 1.388(5) yes
C(3) C(4) 1.372(5) yes
C(4) C(5) 1.375(5) yes
C(5) C(6) 1.401(5) yes
C(6) C(7) 1.450(4) yes
C(8) C(9) 1.394(5) yes
C(9) C(10) 1.373(5) yes
C(10) C(11) 1.390(6) yes
C(11) C(12) 1.365(5) yes
C(2) H(1) 0.929 no
C(3) H(2) 0.840 no
C(4) H(3) 0.810 no
C(5) H(4) 0.913 no
C(7) H(5) 1.118 no
C(9) H(6) 0.901 no
C(10) H(7) 0.875 no
C(11) H(8) 0.786 no
C(12) H(9) 0.988 no
C(13) H(10) 0.977 no
C(13) H(11) 0.875 no
C(13) H(12) 0.984 no

loop_
_geom_contact_atom_site_label_1
_geom_contact_atom_site_label_2
_geom_contact_distance
_geom_contact_site_symmetry_2
Pd(1) Pd(1) 3.4686(3) 2_575
Pd(1) O(2) 3.548(2) .
Cl(1) O(4) 3.403(3) 1_565
Cl(1) N(1) 3.583(2) 2_575
Cl(1) C(7) 3.434(3) 2_575
S(1) N(3) 3.538(2) 2_575
O(1) N(2) 3.589(4) .
O(1) N(3) 3.088(3) .
O(1) C(4) 3.499(5) 1_556
O(1) C(7) 3.509(5) 2_565
O(1) C(8) 3.137(4) .
O(1) C(9) 3.574(4) .
O(1) C(12) 3.418(4) .
O(2) Pd(1) 3.548(2) .
O(2) N(1) 3.121(3) .
O(2) N(2) 3.472(4) .
O(2) N(2) 2.838(4) 2_565
O(2) C(7) 3.413(4) .
O(2) C(13) 3.495(5) .
O(2) C(13) 3.565(4) 2_665
O(3) C(4) 3.461(5) 1_556
O(3) C(9) 3.139(5) 1_655
O(3) C(10) 3.345(5) 1_655
O(3) C(13) 3.474(5) .
O(4) Cl(1) 3.403(3) 1_545
O(4) N(2) 3.592(4) 2_565
O(4) C(2) 3.153(4) 2_665
O(4) C(3) 3.452(5) 2_665
O(4) C(7) 3.483(5) 2_565
O(4) C(10) 3.594(5) 2_566
O(4) C(11) 3.335(5) 2_566
O(4) C(13) 3.316(4) 2_665
N(1) Cl(1) 3.583(2) 2_575
N(1) O(2) 3.121(3) .
N(2) O(1) 3.589(4) .
N(2) O(2) 3.472(4) .
N(2) O(2) 2.838(4) 2_565
N(2) O(4) 3.592(4) 2_565
N(3) S(1) 3.538(2) 2_575
N(3) O(1) 3.088(3) .
N(3) C(1) 3.564(3) 2_575
C(1) N(3) 3.564(3) 2_575
C(1) C(12) 3.484(4) 2_575
C(2) O(4) 3.153(4) 2_665
C(2) C(11) 3.568(5) 2_575
C(2) C(12) 3.407(4) 2_575
C(3) O(4) 3.452(5) 2_665
C(4) O(1) 3.499(5) 1_554
C(4) O(3) 3.461(5) 1_554
C(4) C(12) 3.572(5) 1_554
C(5) C(9) 3.592(4) 2_565
C(7) Cl(1) 3.434(3) 2_575
C(7) O(1) 3.509(5) 2_565
C(7) O(2) 3.413(4) .
C(7) O(4) 3.483(5) 2_565
C(8) O(1) 3.137(4) .
C(9) O(1) 3.574(4) .
C(9) O(3) 3.139(5) 1_455
C(9) C(5) 3.592(4) 2_565
C(9) C(13) 3.586(5) 1_455
C(10) O(3) 3.345(5) 1_455
C(10) O(4) 3.594(5) 2_566
C(11) O(4) 3.335(5) 2_566
C(11) C(2) 3.568(5) 2_575
C(12) O(1) 3.418(4) .
C(12) C(1) 3.484(4) 2_575
C(12) C(2) 3.407(4) 2_575
C(12) C(4) 3.572(5) 1_556
C(13) O(2) 3.495(5) .
C(13) O(2) 3.565(4) 2_665
C(13) O(3) 3.474(5) .
C(13) O(4) 3.316(4) 2_665
C(13) C(9) 3.586(5) 1_655
Pd(1) H(13) 3.56(4) .
Cl(1) H(1) 3.055 2_675
Cl(1) H(2) 3.405 1_556
Cl(1) H(3) 3.302 1_556
Cl(1) H(8) 3.226 2_576
Cl(1) H(11) 3.344 2_675
Cl(2) H(3) 3.330 1_556
Cl(2) H(5) 2.782 2_565
Cl(2) H(7) 3.480 2_566
Cl(2) H(10) 3.256 .
Cl(2) H(11) 3.518 2_665
Cl(2) H(13) 2.96(4) 2_565
S(1) H(11) 3.295 2_675
S(1) H(12) 3.292 2_675
O(1) H(3) 2.784 1_556
O(1) H(4) 3.333 1_556
O(1) H(4) 3.043 2_565
O(1) H(5) 2.397 2_565
O(1) H(7) 3.356 2_566
O(1) H(8) 3.527 2_566
O(1) H(13) 3.43(4) 2_565
O(2) H(5) 2.808 2_565
O(2) H(6) 3.127 2_565
O(2) H(10) 2.559 .
O(2) H(10) 3.200 2_665
O(2) H(11) 3.279 2_665
O(2) H(13) 2.03(4) 2_565
O(3) H(3) 2.782 1_556
O(3) H(6) 2.511 1_655
O(3) H(7) 2.956 1_655
O(3) H(7) 3.423 2_566
O(3) H(10) 2.869 .
O(3) H(12) 3.162 .
O(4) H(1) 3.075 2_665
O(4) H(2) 3.548 2_665
O(4) H(5) 2.707 2_565
O(4) H(7) 3.135 2_566
O(4) H(8) 2.759 2_566
O(4) H(10) 3.356 2_665
O(4) H(11) 2.671 2_665
O(4) H(13) 2.99(4) 2_565
N(1) H(13) 1.86(4) .
N(1) H(13) 3.55(4) 2_565
N(2) H(5) 3.295 2_565
N(2) H(11) 3.267 1_455
N(2) H(13) 0.82(4) .
N(2) H(13) 3.44(4) 2_565
N(3) H(13) 3.09(4) .
C(1) H(9) 3.425 2_575
C(2) H(2) 3.368 2_674
C(2) H(9) 3.487 2_575
C(3) H(2) 3.358 2_674
C(3) H(7) 3.175 1_654
C(3) H(8) 3.596 2_575
C(4) H(7) 3.502 1_654
C(4) H(9) 3.105 1_554
C(5) H(6) 3.308 2_565
C(5) H(7) 3.564 2_565
C(5) H(8) 3.448 1_554
C(5) H(9) 3.296 1_554
C(6) H(6) 3.376 2_565
C(6) H(9) 3.520 2_575
C(7) H(6) 3.442 2_565
C(7) H(13) 2.33(4) .
C(7) H(13) 3.47(4) 2_565
C(8) H(5) 3.362 2_565
C(8) H(11) 3.589 1_455
C(8) H(12) 3.405 1_455
C(8) H(13) 1.98(4) .
C(9) H(4) 3.332 2_565
C(9) H(5) 3.350 2_565
C(9) H(12) 3.055 1_455
C(9) H(13) 2.64(4) .
C(10) H(2) 3.070 1_456
C(10) H(4) 3.408 2_565
C(11) H(1) 3.540 2_575
C(11) H(2) 3.206 1_456
C(11) H(4) 3.127 1_556
C(12) H(3) 3.236 1_556
C(12) H(4) 3.270 1_556
C(13) H(6) 3.285 1_655
C(13) H(13) 3.54(4) 1_655
H(1) Cl(1) 3.055 2_675
H(1) O(4) 3.075 2_665
H(1) C(11) 3.540 2_575
H(1) H(2) 2.878 2_674
H(1) H(12) 3.107 2_675
H(2) Cl(1) 3.405 1_554
H(2) O(4) 3.548 2_665
H(2) C(2) 3.368 2_674
H(2) C(3) 3.358 2_674
H(2) C(10) 3.070 1_654
H(2) C(11) 3.206 1_654
H(2) H(1) 2.878 2_674
H(2) H(2) 2.796 2_674
H(2) H(7) 2.822 1_654
H(2) H(8) 3.050 1_654
H(2) H(8) 3.527 2_575
H(3) Cl(1) 3.302 1_554
H(3) Cl(2) 3.330 1_554
H(3) O(1) 2.784 1_554
H(3) O(3) 2.782 1_554
H(3) C(12) 3.236 1_554
H(3) H(7) 3.417 1_654
H(3) H(7) 3.547 2_565
H(3) H(9) 2.905 1_554
H(4) O(1) 3.333 1_554
H(4) O(1) 3.043 2_565
H(4) C(9) 3.332 2_565
H(4) C(10) 3.408 2_565
H(4) C(11) 3.127 1_554
H(4) C(12) 3.270 1_554
H(4) H(6) 3.278 2_565
H(4) H(7) 3.333 2_565
H(4) H(8) 2.922 1_554
H(4) H(9) 3.212 1_554
H(5) Cl(2) 2.782 2_565
H(5) O(1) 2.397 2_565
H(5) O(2) 2.808 2_565
H(5) O(4) 2.707 2_565
H(5) N(2) 3.295 2_565
H(5) C(8) 3.362 2_565
H(5) C(9) 3.350 2_565
H(5) H(6) 3.257 2_565
H(5) H(13) 2.101 .
H(5) H(13) 3.198 2_565
H(6) O(2) 3.127 2_565
H(6) O(3) 2.511 1_455
H(6) C(5) 3.308 2_565
H(6) C(6) 3.376 2_565
H(6) C(7) 3.442 2_565
H(6) C(13) 3.285 1_455
H(6) H(4) 3.278 2_565
H(6) H(5) 3.257 2_565
H(6) H(10) 3.114 1_455
H(6) H(11) 3.457 1_455
H(6) H(12) 2.923 1_455
H(6) H(13) 2.543 .
H(7) Cl(2) 3.480 2_566
H(7) O(1) 3.356 2_566
H(7) O(3) 2.956 1_455
H(7) O(3) 3.423 2_566
H(7) O(4) 3.135 2_566
H(7) C(3) 3.175 1_456
H(7) C(4) 3.502 1_456
H(7) C(5) 3.564 2_565
H(7) H(2) 2.822 1_456
H(7) H(3) 3.417 1_456
H(7) H(3) 3.547 2_565
H(7) H(4) 3.333 2_565
H(8) Cl(1) 3.226 2_576
H(8) O(1) 3.527 2_566
H(8) O(4) 2.759 2_566
H(8) C(3) 3.596 2_575
H(8) C(5) 3.448 1_556
H(8) H(2) 3.050 1_456
H(8) H(2) 3.527 2_575
H(8) H(4) 2.922 1_556
H(9) C(1) 3.425 2_575
H(9) C(2) 3.487 2_575
H(9) C(4) 3.105 1_556
H(9) C(5) 3.296 1_556
H(9) C(6) 3.520 2_575
H(9) H(3) 2.905 1_556
H(9) H(4) 3.212 1_556
H(9) H(9) 3.006 2_576
H(10) Cl(2) 3.256 .
H(10) O(2) 2.559 .
H(10) O(2) 3.200 2_665
H(10) O(3) 2.869 .
H(10) O(4) 3.356 2_665
H(10) H(6) 3.114 1_655
H(11) Cl(1) 3.344 2_675
H(11) Cl(2) 3.518 2_665
H(11) S(1) 3.295 2_675
H(11) O(2) 3.279 2_665
H(11) O(4) 2.671 2_665
H(11) N(2) 3.267 1_655
H(11) C(8) 3.589 1_655
H(11) H(6) 3.457 1_655
H(11) H(12) 3.447 2_675
H(11) H(13) 3.066 1_655
H(12) S(1) 3.292 2_675
H(12) O(3) 3.162 .
H(12) C(8) 3.405 1_655
H(12) C(9) 3.055 1_655
H(12) H(1) 3.107 2_675
H(12) H(6) 2.923 1_655
H(12) H(11) 3.447 2_675
H(13) Pd(1) 3.56(4) .
H(13) Cl(2) 2.96(4) 2_565
H(13) O(1) 3.43(4) 2_565
H(13) O(2) 2.03(5) 2_565
H(13) O(4) 2.99(4) 2_565
H(13) N(1) 1.86(4) .
H(13) N(1) 3.55(4) 2_565
H(13) N(2) 0.82(4) .
H(13) N(2) 3.44(4) 2_565
H(13) N(3) 3.09(4) .
H(13) C(7) 2.33(4) .
H(13) C(7) 3.47(4) 2_565
H(13) C(8) 1.98(4) .
H(13) C(9) 2.64(4) .
H(13) C(13) 3.54(4) 1_455
H(13) H(5) 2.101 .
H(13) H(5) 3.198 2_565
H(13) H(6) 2.543 .
H(13) H(11) 3.066 1_455
H(13) H(13) 3.22(6) 2_565

loop_
_geom_torsion_atom_site_label_1
_geom_torsion_atom_site_label_2
_geom_torsion_atom_site_label_3
_geom_torsion_atom_site_label_4
_geom_torsion
Cl(1) Pd(1) S(1) C(1) -174.89(11)
Cl(1) Pd(1) S(1) C(13) 79.10(13)
Cl(1) Pd(1) N(1) N(2) 39(2)
Cl(1) Pd(1) N(1) C(7) -139.9(18)
Cl(1) Pd(1) N(3) C(8) -174.72(19)
Cl(1) Pd(1) N(3) C(12) -2.8(2)
S(1) Pd(1) N(1) N(2) 175.54(18)
S(1) Pd(1) N(1) C(7) -3.5(2)
N(1) Pd(1) S(1) C(1) 6.67(13)
N(1) Pd(1) S(1) C(13) -99.34(15)
S(1) Pd(1) N(3) C(8) -48.7(14)
S(1) Pd(1) N(3) C(12) 123.3(12)
N(3) Pd(1) S(1) C(1) 58.8(13)
N(3) Pd(1) S(1) C(13) -47.2(13)
N(1) Pd(1) N(3) C(8) 3.8(2)
N(1) Pd(1) N(3) C(12) 175.7(2)
N(3) Pd(1) N(1) N(2) -1.59(19)
N(3) Pd(1) N(1) C(7) 179.4(3)
Pd(1) S(1) C(1) C(2) 173.1(2)
Pd(1) S(1) C(1) C(6) -7.2(3)
C(13) S(1) C(1) C(2) -79.5(2)
C(13) S(1) C(1) C(6) 100.2(2)
Pd(1) N(1) N(2) C(8) -0.9(3)
Pd(1) N(1) C(7) C(6) -2.2(5)
N(2) N(1) C(7) C(6) 178.9(3)
C(7) N(1) N(2) C(8) 178.3(2)
N(1) N(2) C(8) N(3) 4.4(4)
N(1) N(2) C(8) C(9) -175.8(2)
Pd(1) N(3) C(8) N(2) -5.4(3)
Pd(1) N(3) C(8) C(9) 174.8(2)
Pd(1) N(3) C(12) C(11) -171.8(2)
C(8) N(3) C(12) C(11) -0.5(4)
C(12) N(3) C(8) N(2) -178.2(2)
C(12) N(3) C(8) C(9) 2.0(4)
S(1) C(1) C(2) C(3) 179.5(2)
S(1) C(1) C(6) C(5) -179.1(2)
S(1) C(1) C(6) C(7) 1.7(4)
C(2) C(1) C(6) C(5) 0.5(4)
C(2) C(1) C(6) C(7) -178.7(3)
C(6) C(1) C(2) C(3) -0.2(4)
C(1) C(2) C(3) C(4) -0.0(4)
C(2) C(3) C(4) C(5) -0.2(5)
C(3) C(4) C(5) C(6) 0.6(5)
C(4) C(5) C(6) C(1) -0.8(4)
C(4) C(5) C(6) C(7) 178.5(3)
C(1) C(6) C(7) N(1) 4.3(5)
C(5) C(6) C(7) N(1) -174.9(3)
N(2) C(8) C(9) C(10) 178.1(3)
N(3) C(8) C(9) C(10) -2.1(4)
C(8) C(9) C(10) C(11) 0.7(5)
C(9) C(10) C(11) C(12) 0.8(5)
C(10) C(11) C(12) N(3) -0.9(5)
